data_7059835
loop_
_publ_author_name
'Oloyede, Hammed Olawale'
'Woods, Joseph Anthony Orighomisan'
'G\"orls, Helmar'
'Plass, Winfried'
'Eseola, Abiodun Omokehinde'

_publ_section_title
;
 New cobalt(ii) coordination designs and the influence of varying chelate
 characters, ligand charges and incorporated group I metal ions on
 enzyme-like oxidative coupling activity
;
_journal_issue 35
_journal_name_full 'New Journal of Chemistry'
_journal_page_first 14849
_journal_page_last 14858
_journal_paper_doi 10.1039/D0NJ02347G
_journal_volume 44
_journal_year 2020
_chemical_formula_moiety 'C92 H124 Co2 N8 Na2 O14 S4 [+ solvent]'
_chemical_formula_sum 'C92 H124 Co2 N8 Na2 O14 S4'
_chemical_formula_weight 1858.06
_space_group_crystal_system triclinic
_space_group_IT_number 2
_space_group_name_Hall '-P 1'
_space_group_name_H-M_alt 'P -1'
_atom_sites_solution_hydrogens geom
_audit_creation_method SHELXL-2018/1
_audit_update_record
;
2020-02-25 deposited with the CCDC.	2020-07-29 downloaded from the CCDC.
;
_cell_angle_alpha 71.507(1)
_cell_angle_beta 82.660(2)
_cell_angle_gamma 64.815(1)
_cell_formula_units_Z 1
_cell_length_a 14.6152(4)
_cell_length_b 14.7527(4)
_cell_length_c 15.6217(5)
_cell_measurement_reflns_used 35063
_cell_measurement_temperature 133(2)
_cell_measurement_theta_max 27.480
_cell_measurement_theta_min 1.704
_cell_volume 2890.56(15)
_computing_cell_refinement DENZO
_computing_data_collection COLLECT
_computing_data_reduction DENZO
_computing_molecular_graphics SHELXTL/PC
_computing_publication_material 'SHELXL-2018/1 (Sheldrick, 2018)'
_computing_structure_refinement 'SHELXL-2018/1 (Sheldrick, 2018)'
_computing_structure_solution 'SHELXS-97 (Sheldrick, 2008)'
_diffrn_ambient_temperature 133(2)
_diffrn_measured_fraction_theta_full 0.992
_diffrn_measured_fraction_theta_max 0.987
_diffrn_measurement_device_type KappaCCD
_diffrn_measurement_method 'phi- + omega-scan'
_diffrn_radiation_type MoK\a
_diffrn_radiation_wavelength 0.71073
_diffrn_reflns_av_R_equivalents 0.0422
_diffrn_reflns_av_unetI/netI 0.0622
_diffrn_reflns_Laue_measured_fraction_full 0.992
_diffrn_reflns_Laue_measured_fraction_max 0.987
_diffrn_reflns_limit_h_max 18
_diffrn_reflns_limit_h_min -18
_diffrn_reflns_limit_k_max 19
_diffrn_reflns_limit_k_min -18
_diffrn_reflns_limit_l_max 20
_diffrn_reflns_limit_l_min -20
_diffrn_reflns_number 35063
_diffrn_reflns_point_group_measured_fraction_full 0.992
_diffrn_reflns_point_group_measured_fraction_max 0.987
_diffrn_reflns_theta_full 25.242
_diffrn_reflns_theta_max 27.480
_diffrn_reflns_theta_min 1.704
_diffrn_source micro-source
_exptl_absorpt_coefficient_mu 0.420
_exptl_absorpt_correction_T_max 0.7456
_exptl_absorpt_correction_T_min 0.6623
_exptl_absorpt_correction_type multi-scan
_exptl_absorpt_process_details
;
 SADABS 2016/2: Krause, L., Herbst-Irmer, R., Sheldrick G.M. & Stalke D.,
 J. Appl. Cryst. 48 (2015) 3-10
;
_exptl_crystal_colour brown
_exptl_crystal_density_diffrn 1.067
_exptl_crystal_density_method 'not measured'
_exptl_crystal_description prism
_exptl_crystal_F_000 984
_exptl_crystal_size_max 0.120
_exptl_crystal_size_mid 0.108
_exptl_crystal_size_min 0.092
_refine_diff_density_max 2.058
_refine_diff_density_min -1.033
_refine_diff_density_rms 0.095
_refine_ls_extinction_method none
_refine_ls_goodness_of_fit_ref 1.039
_refine_ls_hydrogen_treatment constr
_refine_ls_matrix_type full
_refine_ls_number_parameters 560
_refine_ls_number_reflns 13062
_refine_ls_number_restraints 6
_refine_ls_restrained_S_all 1.039
_refine_ls_R_factor_all 0.1200
_refine_ls_R_factor_gt 0.0901
_refine_ls_shift/su_max 0.084
_refine_ls_shift/su_mean 0.001
_refine_ls_structure_factor_coef Fsqd
_refine_ls_weighting_details 'w=1/[\s^2^(Fo^2^)+(0.0945P)^2^+9.6261P] where P=(Fo^2^+2Fc^2^)/3'
_refine_ls_weighting_scheme calc
_refine_ls_wR_factor_gt 0.2180
_refine_ls_wR_factor_ref 0.2397
_reflns_Friedel_coverage 0.000
_reflns_number_gt 9545
_reflns_number_total 13062
_reflns_threshold_expression 'I > 2\s(I)'
_cod_data_source_file d0nj02347g2.cif
_cod_data_source_block FO6457
_cod_depositor_comments 'Adding full bibliography for 7059832--7059835.cif.'
_cod_original_cell_volume 2890.57(15)
_cod_database_code 7059835
_shelx_shelxl_version_number 2018/1
_shelx_space_group_comment
;
The symmetry employed for this shelxl refinement is uniquely defined
by the following loop, which should always be used as a source of
symmetry information in preference to the above space-group names.
They are only intended as comments.
;
_shelx_estimated_absorpt_t_min 0.951
_shelx_estimated_absorpt_t_max 0.962

loop_
_space_group_symop_operation_xyz
'x, y, z'
'-x, -y, -z'

loop_
_atom_site_label
_atom_site_type_symbol
_atom_site_fract_x
_atom_site_fract_y
_atom_site_fract_z
_atom_site_U_iso_or_equiv
_atom_site_adp_type
_atom_site_occupancy
_atom_site_site_symmetry_order
_atom_site_calc_flag
_atom_site_refinement_flags_posn
_atom_site_refinement_flags_adp
_atom_site_refinement_flags_occupancy
_atom_site_disorder_assembly
_atom_site_disorder_group
Co1 Co 0.38268(5) 0.28387(5) 0.34226(4) 0.03449(18) Uani 1 1 d . . . . .
S1 S 0.61102(8) 0.26126(9) 0.31853(7) 0.0332(2) Uani 1 1 d . . . . .
S2 S 0.33745(7) 0.19586(8) 0.53937(7) 0.0270(2) Uani 1 1 d . . . . .
Na1 Na 0.59024(12) 0.04492(13) 0.48923(13) 0.0353(4) Uani 1 1 d . . . . .
O1 O 0.6182(2) 0.1556(3) 0.3558(2) 0.0454(8) Uani 1 1 d . . . . .
O2 O 0.6516(2) 0.2996(3) 0.3716(2) 0.0427(8) Uani 1 1 d . . . . .
O3 O 0.4446(2) 0.1719(2) 0.5320(2) 0.0321(6) Uani 1 1 d . . . . .
O4 O 0.3138(2) 0.1057(2) 0.5578(2) 0.0317(6) Uani 1 1 d . . . . .
O5 O 0.4519(3) 0.0892(3) 0.3844(3) 0.0519(10) Uani 1 1 d . . . . .
O6 O 0.3760(3) 0.2059(3) 0.2647(3) 0.0545(9) Uani 1 1 d . . . . .
O7 O 0.7185(3) 0.0119(3) 0.5806(3) 0.0536(10) Uani 1 1 d . . . . .
N1 N 0.4920(3) 0.3352(3) 0.2994(2) 0.0299(7) Uani 1 1 d . . . . .
N2 N 0.2976(3) 0.4435(3) 0.3062(2) 0.0300(7) Uani 1 1 d . . . . .
N3 N 0.2038(3) 0.4968(3) 0.3174(2) 0.0347(8) Uani 1 1 d . . . . .
N4 N 0.2885(2) 0.2835(3) 0.4455(2) 0.0273(7) Uani 1 1 d . . . . .
C1 C 0.4595(3) 0.4443(3) 0.2659(3) 0.0291(8) Uani 1 1 d . . . . .
C2 C 0.5202(4) 0.4998(4) 0.2305(3) 0.0354(10) Uani 1 1 d . . . . .
H2A H 0.591416 0.462356 0.229052 0.042 Uiso 1 1 calc R U . . .
C3 C 0.4788(4) 0.6068(4) 0.1979(3) 0.0388(10) Uani 1 1 d . . . . .
H3A H 0.521867 0.642061 0.173937 0.047 Uiso 1 1 calc R U . . .
C4 C 0.3759(4) 0.6644(4) 0.1991(3) 0.0456(12) Uani 1 1 d . . . . .
H4A H 0.348128 0.738700 0.176274 0.055 Uiso 1 1 calc R U . . .
C5 C 0.3137(4) 0.6125(4) 0.2339(3) 0.0384(10) Uani 1 1 d . . . . .
H5A H 0.242651 0.651331 0.235439 0.046 Uiso 1 1 calc R U . . .
C6 C 0.3545(3) 0.5035(3) 0.2669(3) 0.0282(8) Uani 1 1 d . . . . .
C7 C 0.1463(3) 0.4419(4) 0.3678(3) 0.0326(9) Uani 1 1 d . . . . .
C8 C 0.0420(3) 0.5020(4) 0.3549(3) 0.0409(11) Uani 1 1 d . . . . .
H8A H 0.018332 0.568961 0.311247 0.049 Uiso 1 1 calc R U . . .
C9 C -0.0266(3) 0.4656(4) 0.4044(4) 0.0455(12) Uani 1 1 d . . . . .
H9A H -0.097116 0.505731 0.393618 0.055 Uiso 1 1 calc R U . . .
C10 C 0.0082(3) 0.3698(4) 0.4701(4) 0.0421(11) Uani 1 1 d . . . . .
H10A H -0.038827 0.345126 0.505779 0.051 Uiso 1 1 calc R U . . .
C11 C 0.1117(3) 0.3088(4) 0.4847(3) 0.0366(10) Uani 1 1 d . . . . .
H11A H 0.133852 0.243132 0.530097 0.044 Uiso 1 1 calc R U . . .
C12 C 0.1838(3) 0.3426(3) 0.4335(3) 0.0289(9) Uani 1 1 d . . . . .
C13 C 0.6787(3) 0.2685(3) 0.2131(3) 0.0319(9) Uani 1 1 d . . . . .
C14 C 0.7799(3) 0.2542(4) 0.2155(3) 0.0410(11) Uani 1 1 d . . . . .
C15 C 0.8268(4) 0.2795(6) 0.1325(4) 0.0609(17) Uani 1 1 d . . . . .
H15A H 0.894584 0.271902 0.133043 0.073 Uiso 1 1 calc R U . . .
C16 C 0.7781(5) 0.3154(5) 0.0489(3) 0.0611(18) Uani 1 1 d D . . . .
C17 C 0.6827(4) 0.3157(4) 0.0511(3) 0.0440(12) Uani 1 1 d . . . . .
H17A H 0.650762 0.333606 -0.004781 0.053 Uiso 1 1 calc R U . . .
C18 C 0.6310(3) 0.2914(4) 0.1301(3) 0.0338(9) Uani 1 1 d . . . . .
C19 C 0.8453(4) 0.2066(5) 0.3007(4) 0.0490(13) Uani 1 1 d . . . . .
H19A H 0.805666 0.181275 0.352426 0.059 Uiso 1 1 calc R U . . .
C20 C 0.8708(5) 0.2885(5) 0.3221(5) 0.0626(17) Uani 1 1 d . . . . .
H20A H 0.808120 0.348714 0.326136 0.094 Uiso 1 1 calc R U . . .
H20B H 0.912960 0.311815 0.273955 0.094 Uiso 1 1 calc R U . . .
H20C H 0.907581 0.257093 0.379689 0.094 Uiso 1 1 calc R U . . .
C21 C 0.9417(4) 0.1125(6) 0.2927(5) 0.072(2) Uani 1 1 d . . . . .
H21A H 0.975825 0.075423 0.351635 0.109 Uiso 1 1 calc R U . . .
H21B H 0.986690 0.136548 0.248695 0.109 Uiso 1 1 calc R U . . .
H21C H 0.924440 0.065009 0.272748 0.109 Uiso 1 1 calc R U . . .
C22 C 0.8170(6) 0.3593(6) -0.0422(4) 0.046(2) Uani 0.643(7) 1 d D . P A 1
H22A H 0.758933 0.393288 -0.085599 0.055 Uiso 0.643(7) 1 calc R U P A 1
C23 C 0.8965(8) 0.2662(8) -0.0723(7) 0.080(3) Uani 0.643(7) 1 d D . P A 1
H23A H 0.923113 0.292336 -0.131278 0.120 Uiso 0.643(7) 1 calc R U P A 1
H23B H 0.951838 0.226108 -0.027923 0.120 Uiso 0.643(7) 1 calc R U P A 1
H23C H 0.865091 0.220930 -0.076735 0.120 Uiso 0.643(7) 1 calc R U P A 1
C24 C 0.8552(8) 0.4438(8) -0.0479(7) 0.060(2) Uani 0.643(7) 1 d D . P A 1
H24A H 0.878640 0.467014 -0.109203 0.090 Uiso 0.643(7) 1 calc R U P A 1
H24B H 0.800075 0.503638 -0.032925 0.090 Uiso 0.643(7) 1 calc R U P A 1
H24C H 0.911282 0.414382 -0.005013 0.090 Uiso 0.643(7) 1 calc R U P A 1
C22A C 0.8517(9) 0.3043(12) -0.0277(8) 0.046(2) Uani 0.357(7) 1 d D . P A 2
H22B H 0.825681 0.283150 -0.071031 0.055 Uiso 0.357(7) 1 calc R U P A 2
C23A C 0.9664(10) 0.2368(17) -0.0163(12) 0.080(3) Uani 0.357(7) 1 d D . P A 2
H23D H 0.998136 0.242161 -0.075863 0.120 Uiso 0.357(7) 1 calc R U P A 2
H23E H 0.995565 0.261864 0.019597 0.120 Uiso 0.357(7) 1 calc R U P A 2
H23F H 0.978363 0.163588 0.014447 0.120 Uiso 0.357(7) 1 calc R U P A 2
C24A C 0.8279(15) 0.4219(12) -0.0681(13) 0.060(2) Uani 0.357(7) 1 d D . P A 2
H24D H 0.869976 0.432123 -0.121296 0.090 Uiso 0.357(7) 1 calc R U P A 2
H24E H 0.756399 0.460707 -0.085605 0.090 Uiso 0.357(7) 1 calc R U P A 2
H24F H 0.842360 0.447586 -0.022944 0.090 Uiso 0.357(7) 1 calc R U P A 2
C25 C 0.5327(3) 0.2846(4) 0.1207(3) 0.0363(10) Uani 1 1 d . . . . .
H25A H 0.507464 0.260394 0.182635 0.044 Uiso 1 1 calc R U . . .
C26 C 0.5490(4) 0.2044(4) 0.0705(3) 0.0434(11) Uani 1 1 d . . . . .
H26A H 0.485991 0.196130 0.070291 0.065 Uiso 1 1 calc R U . . .
H26B H 0.602246 0.136818 0.101132 0.065 Uiso 1 1 calc R U . . .
H26C H 0.569202 0.229262 0.008269 0.065 Uiso 1 1 calc R U . . .
C27 C 0.4506(4) 0.3905(4) 0.0704(3) 0.0456(12) Uani 1 1 d . . . . .
H27A H 0.387821 0.382460 0.068267 0.068 Uiso 1 1 calc R U . . .
H27B H 0.473004 0.414394 0.008792 0.068 Uiso 1 1 calc R U . . .
H27C H 0.438704 0.442153 0.102103 0.068 Uiso 1 1 calc R U . . .
C28 C 0.2902(3) 0.2564(3) 0.6279(3) 0.0288(8) Uani 1 1 d . . . . .
C29 C 0.2318(3) 0.2224(4) 0.6998(3) 0.0344(9) Uani 1 1 d . . . . .
C30 C 0.2109(4) 0.2671(4) 0.7699(3) 0.0436(11) Uani 1 1 d . . . . .
H30A H 0.173487 0.244117 0.819839 0.052 Uiso 1 1 calc R U . . .
C31 C 0.2419(4) 0.3437(4) 0.7708(3) 0.0445(11) Uani 1 1 d . . . . .
C32 C 0.2947(3) 0.3780(4) 0.6975(3) 0.0371(10) Uani 1 1 d . . . . .
H32A H 0.314301 0.431839 0.696977 0.044 Uiso 1 1 calc R U . . .
C33 C 0.3206(3) 0.3379(3) 0.6248(3) 0.0298(9) Uani 1 1 d . . . . .
C34 C 0.1939(4) 0.1376(4) 0.7109(3) 0.0389(10) Uani 1 1 d . . . . .
H34A H 0.195922 0.127267 0.650362 0.047 Uiso 1 1 calc R U . . .
C35 C 0.2637(5) 0.0327(4) 0.7750(4) 0.0561(14) Uani 1 1 d . . . . .
H35A H 0.235103 -0.018988 0.785067 0.084 Uiso 1 1 calc R U . . .
H35B H 0.269718 0.042767 0.832785 0.084 Uiso 1 1 calc R U . . .
H35C H 0.330754 0.007656 0.747938 0.084 Uiso 1 1 calc R U . . .
C36 C 0.0849(4) 0.1681(5) 0.7444(5) 0.0595(16) Uani 1 1 d . . . . .
H36A H 0.061116 0.115773 0.742701 0.089 Uiso 1 1 calc R U . . .
H36B H 0.041576 0.236880 0.705412 0.089 Uiso 1 1 calc R U . . .
H36C H 0.082039 0.171187 0.806461 0.089 Uiso 1 1 calc R U . . .
C37 C 0.2187(6) 0.3867(8) 0.8508(5) 0.0896(15) Uani 1 1 d . . . . .
H37A H 0.243258 0.443871 0.832477 0.108 Uiso 1 1 calc R U . . .
C38 C 0.1060(6) 0.4419(8) 0.8619(5) 0.0896(15) Uani 1 1 d . . . . .
H38A H 0.093046 0.477873 0.908139 0.134 Uiso 1 1 calc R U . . .
H38B H 0.076181 0.390503 0.880430 0.134 Uiso 1 1 calc R U . . .
H38C H 0.075800 0.493289 0.804445 0.134 Uiso 1 1 calc R U . . .
C39 C 0.2887(6) 0.3031(8) 0.9301(5) 0.0896(15) Uani 1 1 d . . . . .
H39A H 0.358734 0.277807 0.909316 0.134 Uiso 1 1 calc R U . . .
H39B H 0.268397 0.244345 0.952794 0.134 Uiso 1 1 calc R U . . .
H39C H 0.283206 0.333967 0.978586 0.134 Uiso 1 1 calc R U . . .
C40 C 0.3786(3) 0.3838(4) 0.5483(3) 0.0343(9) Uani 1 1 d . . . . .
H40A H 0.384109 0.353008 0.498278 0.041 Uiso 1 1 calc R U . . .
C41 C 0.3226(4) 0.5023(4) 0.5111(4) 0.0459(12) Uani 1 1 d . . . . .
H41A H 0.357653 0.528204 0.457622 0.069 Uiso 1 1 calc R U . . .
H41B H 0.320836 0.535103 0.557230 0.069 Uiso 1 1 calc R U . . .
H41C H 0.253374 0.519792 0.494478 0.069 Uiso 1 1 calc R U . . .
C42 C 0.4865(4) 0.3537(5) 0.5781(4) 0.0506(13) Uani 1 1 d . . . . .
H42A H 0.524550 0.376576 0.525792 0.076 Uiso 1 1 calc R U . . .
H42B H 0.520055 0.277467 0.603926 0.076 Uiso 1 1 calc R U . . .
H42C H 0.483611 0.387710 0.623591 0.076 Uiso 1 1 calc R U . . .
C43 C 0.4236(4) 0.1097(4) 0.3135(4) 0.0478(13) Uani 1 1 d . . . . .
C44 C 0.4382(5) 0.0262(5) 0.2655(5) 0.0637(16) Uani 1 1 d . . . . .
H44A H 0.372820 0.039806 0.242491 0.096 Uiso 1 1 calc R U . . .
H44B H 0.465681 -0.043967 0.308767 0.096 Uiso 1 1 calc R U . . .
H44C H 0.485181 0.030296 0.215211 0.096 Uiso 1 1 calc R U . . .
C45 C 0.8142(4) -0.0732(4) 0.5849(4) 0.0560(15) Uani 1 1 d . . . . .
H45A H 0.804218 -0.136628 0.588377 0.067 Uiso 1 1 calc R U . . .
H45B H 0.850321 -0.087578 0.640347 0.067 Uiso 1 1 calc R U . . .
C46 C 0.8766(5) -0.0512(5) 0.5053(6) 0.073(2) Uani 1 1 d . . . . .
H46A H 0.939278 -0.113746 0.507691 0.109 Uiso 1 1 calc R U . . .
H46B H 0.892800 0.006786 0.505302 0.109 Uiso 1 1 calc R U . . .
H46C H 0.838909 -0.031919 0.450034 0.109 Uiso 1 1 calc R U . . .

loop_
_atom_site_aniso_label
_atom_site_aniso_U_11
_atom_site_aniso_U_22
_atom_site_aniso_U_33
_atom_site_aniso_U_23
_atom_site_aniso_U_13
_atom_site_aniso_U_12
Co1 0.0303(3) 0.0279(3) 0.0411(4) -0.0129(3) 0.0117(3) -0.0092(2)
S1 0.0256(5) 0.0345(6) 0.0316(5) -0.0072(4) 0.0023(4) -0.0073(4)
S2 0.0203(5) 0.0271(5) 0.0332(5) -0.0112(4) 0.0020(4) -0.0080(4)
Na1 0.0237(8) 0.0283(9) 0.0493(11) -0.0109(8) 0.0053(7) -0.0080(7)
O1 0.0345(17) 0.0313(17) 0.052(2) -0.0036(15) 0.0075(15) -0.0049(14)
O2 0.0305(16) 0.060(2) 0.0298(16) -0.0125(15) -0.0031(13) -0.0111(16)
O3 0.0185(13) 0.0288(15) 0.0441(17) -0.0124(13) 0.0008(12) -0.0041(12)
O4 0.0298(15) 0.0307(16) 0.0365(16) -0.0125(13) 0.0058(12) -0.0139(13)
O5 0.0354(19) 0.072(3) 0.069(3) -0.044(2) 0.0117(18) -0.0269(19)
O6 0.057(2) 0.060(2) 0.054(2) -0.0179(19) 0.0038(18) -0.031(2)
O7 0.0339(18) 0.054(2) 0.077(3) -0.029(2) -0.0075(18) -0.0118(17)
N1 0.0244(17) 0.0289(18) 0.0324(18) -0.0095(14) 0.0047(14) -0.0081(14)
N2 0.0278(18) 0.0313(19) 0.0280(17) -0.0086(14) -0.0048(14) -0.0082(15)
N3 0.0269(18) 0.040(2) 0.0330(19) -0.0118(16) -0.0058(15) -0.0074(16)
N4 0.0206(16) 0.0292(18) 0.0290(17) -0.0110(14) 0.0002(13) -0.0055(14)
C1 0.031(2) 0.033(2) 0.0222(19) -0.0082(16) -0.0027(16) -0.0102(18)
C2 0.038(2) 0.043(3) 0.028(2) -0.0104(18) 0.0031(18) -0.019(2)
C3 0.052(3) 0.040(3) 0.031(2) -0.0144(19) 0.008(2) -0.023(2)
C4 0.059(3) 0.034(3) 0.037(3) -0.007(2) 0.005(2) -0.015(2)
C5 0.039(2) 0.031(2) 0.034(2) -0.0061(18) 0.0004(19) -0.007(2)
C6 0.034(2) 0.030(2) 0.0199(18) -0.0082(16) -0.0025(16) -0.0109(18)
C7 0.025(2) 0.038(2) 0.038(2) -0.0167(19) -0.0018(17) -0.0100(18)
C8 0.027(2) 0.042(3) 0.045(3) -0.014(2) -0.0107(19) -0.003(2)
C9 0.018(2) 0.057(3) 0.060(3) -0.024(3) -0.005(2) -0.008(2)
C10 0.023(2) 0.051(3) 0.056(3) -0.022(2) 0.002(2) -0.014(2)
C11 0.027(2) 0.040(3) 0.048(3) -0.023(2) 0.0065(19) -0.0128(19)
C12 0.0198(18) 0.037(2) 0.033(2) -0.0190(18) -0.0012(16) -0.0075(17)
C13 0.026(2) 0.032(2) 0.037(2) -0.0154(18) 0.0037(17) -0.0083(18)
C14 0.030(2) 0.053(3) 0.052(3) -0.037(2) 0.008(2) -0.015(2)
C15 0.040(3) 0.104(5) 0.075(4) -0.067(4) 0.029(3) -0.042(3)
C16 0.062(4) 0.109(5) 0.057(3) -0.062(4) 0.036(3) -0.059(4)
C17 0.046(3) 0.063(3) 0.036(2) -0.024(2) 0.015(2) -0.031(3)
C18 0.034(2) 0.035(2) 0.031(2) -0.0130(18) 0.0058(18) -0.0117(19)
C19 0.025(2) 0.062(3) 0.067(3) -0.039(3) 0.000(2) -0.010(2)
C20 0.054(3) 0.080(4) 0.080(4) -0.054(4) 0.015(3) -0.033(3)
C21 0.027(3) 0.086(5) 0.119(6) -0.074(5) -0.003(3) -0.004(3)
C22 0.042(5) 0.066(7) 0.049(4) -0.042(5) 0.023(4) -0.027(5)
C23 0.066(6) 0.099(7) 0.048(5) -0.037(5) 0.022(4) -0.004(5)
C24 0.054(6) 0.087(7) 0.052(5) -0.025(4) 0.018(4) -0.044(5)
C22A 0.042(5) 0.066(7) 0.049(4) -0.042(5) 0.023(4) -0.027(5)
C23A 0.066(6) 0.099(7) 0.048(5) -0.037(5) 0.022(4) -0.004(5)
C24A 0.054(6) 0.087(7) 0.052(5) -0.025(4) 0.018(4) -0.044(5)
C25 0.028(2) 0.050(3) 0.027(2) -0.0078(19) -0.0020(17) -0.015(2)
C26 0.047(3) 0.039(3) 0.043(3) -0.007(2) -0.005(2) -0.019(2)
C27 0.044(3) 0.047(3) 0.039(3) -0.015(2) -0.008(2) -0.008(2)
C28 0.0216(19) 0.034(2) 0.030(2) -0.0112(17) -0.0029(16) -0.0086(17)
C29 0.032(2) 0.038(2) 0.033(2) -0.0112(18) 0.0008(18) -0.0145(19)
C30 0.043(3) 0.054(3) 0.034(2) -0.014(2) 0.003(2) -0.021(2)
C31 0.043(3) 0.053(3) 0.041(3) -0.019(2) -0.005(2) -0.018(2)
C32 0.030(2) 0.043(3) 0.044(3) -0.019(2) -0.0074(19) -0.013(2)
C33 0.0186(18) 0.029(2) 0.042(2) -0.0141(18) -0.0056(16) -0.0051(16)
C34 0.040(3) 0.034(2) 0.043(3) -0.015(2) 0.013(2) -0.016(2)
C35 0.063(4) 0.042(3) 0.056(3) -0.010(3) 0.008(3) -0.022(3)
C36 0.046(3) 0.065(4) 0.083(4) -0.041(3) 0.030(3) -0.032(3)
C37 0.088(3) 0.144(5) 0.069(3) -0.067(3) 0.020(2) -0.058(3)
C38 0.088(3) 0.144(5) 0.069(3) -0.067(3) 0.020(2) -0.058(3)
C39 0.088(3) 0.144(5) 0.069(3) -0.067(3) 0.020(2) -0.058(3)
C40 0.028(2) 0.035(2) 0.045(3) -0.013(2) 0.0005(18) -0.0171(19)
C41 0.055(3) 0.032(2) 0.054(3) -0.016(2) 0.007(2) -0.020(2)
C42 0.035(3) 0.067(4) 0.062(3) -0.023(3) 0.000(2) -0.028(3)
C43 0.032(3) 0.039(3) 0.060(3) -0.003(2) 0.008(2) -0.013(2)
C44 0.075(4) 0.060(4) 0.067(4) -0.026(3) -0.003(3) -0.031(3)
C45 0.043(3) 0.047(3) 0.080(4) -0.017(3) -0.021(3) -0.015(3)
C46 0.041(3) 0.069(4) 0.132(6) -0.056(4) 0.009(4) -0.028(3)

loop_
_atom_type_symbol
_atom_type_description
_atom_type_scat_dispersion_real
_atom_type_scat_dispersion_imag
_atom_type_scat_source
C C 0.0033 0.0016 'International Tables Vol C Tables 4.2.6.8 and 6.1.1.4'
H H 0.0000 0.0000 'International Tables Vol C Tables 4.2.6.8 and 6.1.1.4'
N N 0.0061 0.0033 'International Tables Vol C Tables 4.2.6.8 and 6.1.1.4'
O O 0.0106 0.0060 'International Tables Vol C Tables 4.2.6.8 and 6.1.1.4'
Na Na 0.0362 0.0249 'International Tables Vol C Tables 4.2.6.8 and 6.1.1.4'
S S 0.1246 0.1234 'International Tables Vol C Tables 4.2.6.8 and 6.1.1.4'
Co Co 0.3494 0.9721 'International Tables Vol C Tables 4.2.6.8 and 6.1.1.4'

loop_
_geom_angle_atom_site_label_1
_geom_angle_atom_site_label_2
_geom_angle_atom_site_label_3
_geom_angle
_geom_angle_site_symmetry_1
_geom_angle_site_symmetry_3
_geom_angle_publ_flag
O6 Co1 N4 113.34(15) . . ?
O6 Co1 N1 109.67(15) . . ?
N4 Co1 N1 136.82(14) . . ?
O6 Co1 N2 118.05(16) . . ?
N4 Co1 N2 83.50(14) . . ?
N1 Co1 N2 79.83(14) . . ?
O2 S1 O1 117.4(2) . . ?
O2 S1 N1 109.6(2) . . ?
O1 S1 N1 105.90(19) . . ?
O2 S1 C13 106.5(2) . . ?
O1 S1 C13 107.6(2) . . ?
N1 S1 C13 109.68(19) . . ?
O4 S2 O3 114.25(18) . . ?
O4 S2 N4 112.78(18) . . ?
O3 S2 N4 104.95(18) . . ?
O4 S2 C28 109.85(19) . . ?
O3 S2 C28 106.96(18) . . ?
N4 S2 C28 107.65(18) . . ?
O7 Na1 O1 102.48(15) . . ?
O7 Na1 O3 106.11(14) . . ?
O1 Na1 O3 96.82(12) . . ?
O7 Na1 O4 92.26(13) . 2_656 ?
O1 Na1 O4 92.70(13) . 2_656 ?
O3 Na1 O4 156.85(13) . 2_656 ?
O7 Na1 O5 176.94(16) . . ?
O1 Na1 O5 74.62(14) . . ?
O3 Na1 O5 73.51(12) . . ?
O4 Na1 O5 88.88(13) 2_656 . ?
O7 Na1 O5 86.73(15) . 2_656 ?
O1 Na1 O5 168.97(15) . 2_656 ?
O3 Na1 O5 86.27(12) . 2_656 ?
O4 Na1 O5 80.73(12) 2_656 2_656 ?
O5 Na1 O5 96.26(15) . 2_656 ?
O7 Na1 Na1 134.34(14) . 2_656 ?
O1 Na1 Na1 122.97(13) . 2_656 ?
O3 Na1 Na1 74.93(9) . 2_656 ?
O4 Na1 Na1 82.17(10) 2_656 2_656 ?
O5 Na1 Na1 48.65(11) . 2_656 ?
O5 Na1 Na1 47.61(9) 2_656 2_656 ?
S1 O1 Na1 140.5(2) . . ?
S2 O3 Na1 136.75(19) . . ?
S2 O4 Na1 125.48(17) . 2_656 ?
C43 O5 Na1 150.2(4) . . ?
C43 O5 Na1 118.9(3) . 2_656 ?
Na1 O5 Na1 83.74(15) . 2_656 ?
C43 O6 Co1 101.6(4) . . ?
C45 O7 Na1 122.1(3) . . ?
C1 N1 S1 119.8(3) . . ?
C1 N1 Co1 115.7(3) . . ?
S1 N1 Co1 123.5(2) . . ?
N3 N2 C6 115.1(4) . . ?
N3 N2 Co1 131.0(3) . . ?
C6 N2 Co1 113.9(3) . . ?
N2 N3 C7 117.7(4) . . ?
C12 N4 S2 122.2(3) . . ?
C12 N4 Co1 121.5(3) . . ?
S2 N4 Co1 115.32(18) . . ?
C2 C1 N1 127.0(4) . . ?
C2 C1 C6 117.1(4) . . ?
N1 C1 C6 115.9(4) . . ?
C3 C2 C1 121.4(4) . . ?
C3 C2 H2A 119.3 . . ?
C1 C2 H2A 119.3 . . ?
C2 C3 C4 121.4(5) . . ?
C2 C3 H3A 119.3 . . ?
C4 C3 H3A 119.3 . . ?
C3 C4 C5 118.9(5) . . ?
C3 C4 H4A 120.5 . . ?
C5 C4 H4A 120.5 . . ?
C4 C5 C6 120.5(4) . . ?
C4 C5 H5A 119.8 . . ?
C6 C5 H5A 119.8 . . ?
C5 C6 C1 120.8(4) . . ?
C5 C6 N2 124.7(4) . . ?
C1 C6 N2 114.5(4) . . ?
C8 C7 N3 112.5(4) . . ?
C8 C7 C12 120.7(4) . . ?
N3 C7 C12 126.4(4) . . ?
C9 C8 C7 121.0(5) . . ?
C9 C8 H8A 119.5 . . ?
C7 C8 H8A 119.5 . . ?
C8 C9 C10 119.2(4) . . ?
C8 C9 H9A 120.4 . . ?
C10 C9 H9A 120.4 . . ?
C9 C10 C11 120.8(5) . . ?
C9 C10 H10A 119.6 . . ?
C11 C10 H10A 119.6 . . ?
C10 C11 C12 121.3(5) . . ?
C10 C11 H11A 119.3 . . ?
C12 C11 H11A 119.3 . . ?
N4 C12 C11 123.2(4) . . ?
N4 C12 C7 119.9(4) . . ?
C11 C12 C7 116.8(4) . . ?
C14 C13 C18 121.0(4) . . ?
C14 C13 S1 117.3(3) . . ?
C18 C13 S1 121.7(3) . . ?
C15 C14 C13 117.5(5) . . ?
C15 C14 C19 117.2(4) . . ?
C13 C14 C19 125.3(5) . . ?
C14 C15 C16 123.1(5) . . ?
C14 C15 H15A 118.5 . . ?
C16 C15 H15A 118.5 . . ?
C17 C16 C15 116.4(4) . . ?
C17 C16 C22A 126.0(8) . . ?
C15 C16 C22A 112.3(8) . . ?
C17 C16 C22 117.2(6) . . ?
C15 C16 C22 126.3(5) . . ?
C16 C17 C18 124.0(5) . . ?
C16 C17 H17A 118.0 . . ?
C18 C17 H17A 118.0 . . ?
C17 C18 C13 117.0(4) . . ?
C17 C18 C25 117.1(4) . . ?
C13 C18 C25 125.7(4) . . ?
C21 C19 C14 111.0(5) . . ?
C21 C19 C20 110.7(4) . . ?
C14 C19 C20 111.7(5) . . ?
C21 C19 H19A 107.8 . . ?
C14 C19 H19A 107.8 . . ?
C20 C19 H19A 107.8 . . ?
C19 C20 H20A 109.5 . . ?
C19 C20 H20B 109.5 . . ?
H20A C20 H20B 109.5 . . ?
C19 C20 H20C 109.5 . . ?
H20A C20 H20C 109.5 . . ?
H20B C20 H20C 109.5 . . ?
C19 C21 H21A 109.5 . . ?
C19 C21 H21B 109.5 . . ?
H21A C21 H21B 109.5 . . ?
C19 C21 H21C 109.5 . . ?
H21A C21 H21C 109.5 . . ?
H21B C21 H21C 109.5 . . ?
C16 C22 C23 107.6(6) . . ?
C16 C22 C24 115.8(6) . . ?
C23 C22 C24 112.9(8) . . ?
C16 C22 H22A 106.6 . . ?
C23 C22 H22A 106.6 . . ?
C24 C22 H22A 106.6 . . ?
C22 C23 H23A 109.5 . . ?
C22 C23 H23B 109.5 . . ?
H23A C23 H23B 109.5 . . ?
C22 C23 H23C 109.5 . . ?
H23A C23 H23C 109.5 . . ?
H23B C23 H23C 109.5 . . ?
C22 C24 H24A 109.5 . . ?
C22 C24 H24B 109.5 . . ?
H24A C24 H24B 109.5 . . ?
C22 C24 H24C 109.5 . . ?
H24A C24 H24C 109.5 . . ?
H24B C24 H24C 109.5 . . ?
C16 C22A C23A 124.6(11) . . ?
C16 C22A C24A 96.3(10) . . ?
C23A C22A C24A 111.8(14) . . ?
C16 C22A H22B 107.6 . . ?
C23A C22A H22B 107.6 . . ?
C24A C22A H22B 107.6 . . ?
C22A C23A H23D 109.5 . . ?
C22A C23A H23E 109.5 . . ?
H23D C23A H23E 109.5 . . ?
C22A C23A H23F 109.5 . . ?
H23D C23A H23F 109.5 . . ?
H23E C23A H23F 109.5 . . ?
C22A C24A H24D 109.5 . . ?
C22A C24A H24E 109.5 . . ?
H24D C24A H24E 109.5 . . ?
C22A C24A H24F 109.5 . . ?
H24D C24A H24F 109.5 . . ?
H24E C24A H24F 109.5 . . ?
C18 C25 C27 112.7(4) . . ?
C18 C25 C26 110.7(4) . . ?
C27 C25 C26 108.5(4) . . ?
C18 C25 H25A 108.3 . . ?
C27 C25 H25A 108.3 . . ?
C26 C25 H25A 108.3 . . ?
C25 C26 H26A 109.5 . . ?
C25 C26 H26B 109.5 . . ?
H26A C26 H26B 109.5 . . ?
C25 C26 H26C 109.5 . . ?
H26A C26 H26C 109.5 . . ?
H26B C26 H26C 109.5 . . ?
C25 C27 H27A 109.5 . . ?
C25 C27 H27B 109.5 . . ?
H27A C27 H27B 109.5 . . ?
C25 C27 H27C 109.5 . . ?
H27A C27 H27C 109.5 . . ?
H27B C27 H27C 109.5 . . ?
C29 C28 C33 121.7(4) . . ?
C29 C28 S2 122.6(3) . . ?
C33 C28 S2 115.6(3) . . ?
C30 C29 C28 116.6(4) . . ?
C30 C29 C34 116.3(4) . . ?
C28 C29 C34 127.0(4) . . ?
C31 C30 C29 123.4(5) . . ?
C31 C30 H30A 118.3 . . ?
C29 C30 H30A 118.3 . . ?
C32 C31 C30 118.0(5) . . ?
C32 C31 C37 121.6(5) . . ?
C30 C31 C37 120.4(6) . . ?
C31 C32 C33 123.3(4) . . ?
C31 C32 H32A 118.3 . . ?
C33 C32 H32A 118.3 . . ?
C32 C33 C28 116.9(4) . . ?
C32 C33 C40 117.5(4) . . ?
C28 C33 C40 125.6(4) . . ?
C29 C34 C36 112.6(4) . . ?
C29 C34 C35 110.8(4) . . ?
C36 C34 C35 109.9(4) . . ?
C29 C34 H34A 107.7 . . ?
C36 C34 H34A 107.7 . . ?
C35 C34 H34A 107.7 . . ?
C34 C35 H35A 109.5 . . ?
C34 C35 H35B 109.5 . . ?
H35A C35 H35B 109.5 . . ?
C34 C35 H35C 109.5 . . ?
H35A C35 H35C 109.5 . . ?
H35B C35 H35C 109.5 . . ?
C34 C36 H36A 109.5 . . ?
C34 C36 H36B 109.5 . . ?
H36A C36 H36B 109.5 . . ?
C34 C36 H36C 109.5 . . ?
H36A C36 H36C 109.5 . . ?
H36B C36 H36C 109.5 . . ?
C38 C37 C31 111.0(6) . . ?
C38 C37 C39 122.1(7) . . ?
C31 C37 C39 108.5(7) . . ?
C38 C37 H37A 104.5 . . ?
C31 C37 H37A 104.5 . . ?
C39 C37 H37A 104.5 . . ?
C37 C38 H38A 109.5 . . ?
C37 C38 H38B 109.5 . . ?
H38A C38 H38B 109.5 . . ?
C37 C38 H38C 109.5 . . ?
H38A C38 H38C 109.5 . . ?
H38B C38 H38C 109.5 . . ?
C37 C39 H39A 109.5 . . ?
C37 C39 H39B 109.5 . . ?
H39A C39 H39B 109.5 . . ?
C37 C39 H39C 109.5 . . ?
H39A C39 H39C 109.5 . . ?
H39B C39 H39C 109.5 . . ?
C33 C40 C41 111.6(4) . . ?
C33 C40 C42 111.3(4) . . ?
C41 C40 C42 110.9(4) . . ?
C33 C40 H40A 107.6 . . ?
C41 C40 H40A 107.6 . . ?
C42 C40 H40A 107.6 . . ?
C40 C41 H41A 109.5 . . ?
C40 C41 H41B 109.5 . . ?
H41A C41 H41B 109.5 . . ?
C40 C41 H41C 109.5 . . ?
H41A C41 H41C 109.5 . . ?
H41B C41 H41C 109.5 . . ?
C40 C42 H42A 109.5 . . ?
C40 C42 H42B 109.5 . . ?
H42A C42 H42B 109.5 . . ?
C40 C42 H42C 109.5 . . ?
H42A C42 H42C 109.5 . . ?
H42B C42 H42C 109.5 . . ?
O5 C43 O6 122.3(6) . . ?
O5 C43 C44 123.7(5) . . ?
O6 C43 C44 114.0(5) . . ?
C43 C44 H44A 109.5 . . ?
C43 C44 H44B 109.5 . . ?
H44A C44 H44B 109.5 . . ?
C43 C44 H44C 109.5 . . ?
H44A C44 H44C 109.5 . . ?
H44B C44 H44C 109.5 . . ?
O7 C45 C46 111.7(5) . . ?
O7 C45 H45A 109.3 . . ?
C46 C45 H45A 109.3 . . ?
O7 C45 H45B 109.3 . . ?
C46 C45 H45B 109.3 . . ?
H45A C45 H45B 107.9 . . ?
C45 C46 H46A 109.5 . . ?
C45 C46 H46B 109.5 . . ?
H46A C46 H46B 109.5 . . ?
C45 C46 H46C 109.5 . . ?
H46A C46 H46C 109.5 . . ?
H46B C46 H46C 109.5 . . ?

loop_
_geom_bond_atom_site_label_1
_geom_bond_atom_site_label_2
_geom_bond_distance
_geom_bond_site_symmetry_2
_geom_bond_publ_flag
Co1 O6 1.952(4) . ?
Co1 N4 1.982(3) . ?
Co1 N1 2.002(3) . ?
Co1 N2 2.062(4) . ?
S1 O2 1.437(4) . ?
S1 O1 1.442(3) . ?
S1 N1 1.617(4) . ?
S1 C13 1.807(4) . ?
S2 O4 1.447(3) . ?
S2 O3 1.450(3) . ?
S2 N4 1.616(4) . ?
S2 C28 1.790(4) . ?
Na1 O7 2.292(4) . ?
Na1 O1 2.317(4) . ?
Na1 O3 2.350(3) . ?
Na1 O4 2.359(3) 2_656 ?
Na1 O5 2.497(4) . ?
Na1 O5 2.538(5) 2_656 ?
Na1 Na1 3.361(3) 2_656 ?
O5 C43 1.136(7) . ?
O6 C43 1.300(6) . ?
O7 C45 1.419(6) . ?
N1 C1 1.403(5) . ?
N2 N3 1.279(5) . ?
N2 C6 1.415(5) . ?
N3 C7 1.410(6) . ?
N4 C12 1.405(5) . ?
C1 C2 1.402(6) . ?
C1 C6 1.408(6) . ?
C2 C3 1.369(7) . ?
C2 H2A 0.9500 . ?
C3 C4 1.378(7) . ?
C3 H3A 0.9500 . ?
C4 C5 1.383(7) . ?
C4 H4A 0.9500 . ?
C5 C6 1.394(6) . ?
C5 H5A 0.9500 . ?
C7 C8 1.402(6) . ?
C7 C12 1.416(6) . ?
C8 C9 1.374(7) . ?
C8 H8A 0.9500 . ?
C9 C10 1.382(7) . ?
C9 H9A 0.9500 . ?
C10 C11 1.395(6) . ?
C10 H10A 0.9500 . ?
C11 C12 1.406(6) . ?
C11 H11A 0.9500 . ?
C13 C14 1.405(6) . ?
C13 C18 1.427(6) . ?
C14 C15 1.404(8) . ?
C14 C19 1.530(7) . ?
C15 C16 1.404(9) . ?
C15 H15A 0.9500 . ?
C16 C17 1.389(7) . ?
C16 C22A 1.504(4) . ?
C16 C22 1.514(4) . ?
C17 C18 1.391(6) . ?
C17 H17A 0.9500 . ?
C18 C25 1.511(6) . ?
C19 C21 1.526(7) . ?
C19 C20 1.544(7) . ?
C19 H19A 1.0000 . ?
C20 H20A 0.9800 . ?
C20 H20B 0.9800 . ?
C20 H20C 0.9800 . ?
C21 H21A 0.9800 . ?
C21 H21B 0.9800 . ?
C21 H21C 0.9800 . ?
C22 C23 1.539(4) . ?
C22 C24 1.544(4) . ?
C22 H22A 1.0000 . ?
C23 H23A 0.9800 . ?
C23 H23B 0.9800 . ?
C23 H23C 0.9800 . ?
C24 H24A 0.9800 . ?
C24 H24B 0.9800 . ?
C24 H24C 0.9800 . ?
C22A C23A 1.541(4) . ?
C22A C24A 1.542(4) . ?
C22A H22B 1.0000 . ?
C23A H23D 0.9800 . ?
C23A H23E 0.9800 . ?
C23A H23F 0.9800 . ?
C24A H24D 0.9800 . ?
C24A H24E 0.9800 . ?
C24A H24F 0.9800 . ?
C25 C27 1.538(7) . ?
C25 C26 1.540(7) . ?
C25 H25A 1.0000 . ?
C26 H26A 0.9800 . ?
C26 H26B 0.9800 . ?
C26 H26C 0.9800 . ?
C27 H27A 0.9800 . ?
C27 H27B 0.9800 . ?
C27 H27C 0.9800 . ?
C28 C29 1.416(6) . ?
C28 C33 1.434(6) . ?
C29 C30 1.390(6) . ?
C29 C34 1.525(6) . ?
C30 C31 1.389(7) . ?
C30 H30A 0.9500 . ?
C31 C32 1.380(7) . ?
C31 C37 1.512(8) . ?
C32 C33 1.382(6) . ?
C32 H32A 0.9500 . ?
C33 C40 1.523(6) . ?
C34 C36 1.530(7) . ?
C34 C35 1.541(7) . ?
C34 H34A 1.0000 . ?
C35 H35A 0.9800 . ?
C35 H35B 0.9800 . ?
C35 H35C 0.9800 . ?
C36 H36A 0.9800 . ?
C36 H36B 0.9800 . ?
C36 H36C 0.9800 . ?
C37 C38 1.511(11) . ?
C37 C39 1.544(12) . ?
C37 H37A 1.0000 . ?
C38 H38A 0.9800 . ?
C38 H38B 0.9800 . ?
C38 H38C 0.9800 . ?
C39 H39A 0.9800 . ?
C39 H39B 0.9800 . ?
C39 H39C 0.9800 . ?
C40 C41 1.525(6) . ?
C40 C42 1.536(6) . ?
C40 H40A 1.0000 . ?
C41 H41A 0.9800 . ?
C41 H41B 0.9800 . ?
C41 H41C 0.9800 . ?
C42 H42A 0.9800 . ?
C42 H42B 0.9800 . ?
C42 H42C 0.9800 . ?
C43 C44 1.564(8) . ?
C44 H44A 0.9800 . ?
C44 H44B 0.9800 . ?
C44 H44C 0.9800 . ?
C45 C46 1.480(9) . ?
C45 H45A 0.9900 . ?
C45 H45B 0.9900 . ?
C46 H46A 0.9800 . ?
C46 H46B 0.9800 . ?
C46 H46C 0.9800 . ?
